data_1546267
loop_
_publ_author_name
'Rajput, Lalit'
'Banik, Manas'
'Yarava, Jayasubba Reddy'
'Joseph, Sumy'
'Pandey, Manoj Kumar'
'Nishiyama, Yusuke'
'Desiraju, Gautam R.'

_publ_section_title
;
 Exploring the salt--cocrystal continuum with solid-state NMR using
 natural-abundance samples: implications for crystal engineering
;
_journal_issue 4
_journal_name_full IUCrJ
_journal_page_first
;
;
_journal_paper_doi 10.1107/S205225251700687X
_journal_volume 4
_journal_year 2017
_chemical_formula_moiety 'C6 Cl5 O, C6 H8 N'
_chemical_formula_sum 'C12 H8 Cl5 N O'
_chemical_formula_weight 359.44
_chemical_melting_point 77(2)
_chemical_name_common '4-Methylpyridinium Pentachlorophenolate'
_chemical_name_systematic
;
 ?
;
_space_group_IT_number 2
_symmetry_cell_setting triclinic
_symmetry_space_group_name_Hall '-P 1'
_symmetry_space_group_name_H-M 'P -1'
_atom_sites_solution_hydrogens geom
_atom_sites_solution_primary direct
_atom_sites_solution_secondary difmap
_audit_creation_method SHELXL-97
_cell_angle_alpha 70.15(4)
_cell_angle_beta 84.67(4)
_cell_angle_gamma 76.24(4)
_cell_formula_units_Z 2
_cell_length_a 7.316(6)
_cell_length_b 8.942(8)
_cell_length_c 11.763(9)
_cell_measurement_reflns_used 3305
_cell_measurement_temperature 110
_cell_measurement_theta_max 33.6
_cell_measurement_theta_min 2.5
_cell_volume 703.0(10)
_computing_structure_refinement 'SHELXL-97 (Sheldrick, 2008)'
_diffrn_ambient_temperature 110
_diffrn_measured_fraction_theta_full 0.994
_diffrn_measured_fraction_theta_max 0.994
_diffrn_measurement_device_type Rigaku
_diffrn_measurement_method 'profile data from \w-scans'
_diffrn_radiation_monochromator graphite
_diffrn_radiation_source 'fine-focus sealed tube'
_diffrn_radiation_type MoK\a
_diffrn_radiation_wavelength 0.71073
_diffrn_reflns_av_R_equivalents 0.0535
_diffrn_reflns_av_sigmaI/netI 0.0479
_diffrn_reflns_limit_h_max 9
_diffrn_reflns_limit_h_min -9
_diffrn_reflns_limit_k_max 11
_diffrn_reflns_limit_k_min -11
_diffrn_reflns_limit_l_max 14
_diffrn_reflns_limit_l_min -14
_diffrn_reflns_number 6521
_diffrn_reflns_theta_full 26.00
_diffrn_reflns_theta_max 26.00
_diffrn_reflns_theta_min 1.84
_exptl_absorpt_coefficient_mu 1.020
_exptl_absorpt_correction_T_max 1.000
_exptl_absorpt_correction_T_min 0.707
_exptl_absorpt_correction_type multi-scan
_exptl_absorpt_process_details SADABS
_exptl_crystal_colour colorless
_exptl_crystal_density_diffrn 1.698
_exptl_crystal_density_method 'not measured'
_exptl_crystal_description needle
_exptl_crystal_F_000 360
_exptl_crystal_size_max 0.25
_exptl_crystal_size_mid 0.16
_exptl_crystal_size_min 0.14
_refine_diff_density_max 0.575
_refine_diff_density_min -0.609
_refine_diff_density_rms 0.148
_refine_ls_extinction_method none
_refine_ls_goodness_of_fit_ref 1.299
_refine_ls_hydrogen_treatment mixed
_refine_ls_matrix_type full
_refine_ls_number_parameters 185
_refine_ls_number_reflns 2741
_refine_ls_number_restraints 0
_refine_ls_restrained_S_all 1.299
_refine_ls_R_factor_all 0.0494
_refine_ls_R_factor_gt 0.0402
_refine_ls_shift/su_max 0.000
_refine_ls_shift/su_mean 0.000
_refine_ls_structure_factor_coef Fsqd
_refine_ls_weighting_details 'calc w=1/[\s^2^(Fo^2^)+(0.0743P)^2^+0.0744P] where P=(Fo^2^+2Fc^2^)/3'
_refine_ls_weighting_scheme calc
_refine_ls_wR_factor_gt 0.1228
_refine_ls_wR_factor_ref 0.1513
_reflns_number_gt 2421
_reflns_number_total 2741
_reflns_threshold_expression >2\s(I)
_cod_data_source_file lq5005.cif
_cod_data_source_block CNT-1-LT
_cod_depositor_comments
;
The following automatic conversions were performed:

'_chemical_melting_point' value '75-79' was changed to '77(2)' - the
average value was taken and precision was estimated.

'_exptl_absorpt_correction_type' value 'Multi-scan' changed to
'multi-scan' according to
/home/data/users/saulius/crontab/automatic-downloads/rss-feeds/IUCr/lib/dictionaries/cif_core.dic
dictionary named 'cif_core.dic' version 2.4.2 from 2011-04-26.

Automatic conversion script
Id: cif_fix_values 4973 2017-02-22 13:04:09Z antanas 
;
_cod_original_sg_symbol_H-M P-1
_cod_database_code 1546267

loop_
_symmetry_equiv_pos_as_xyz
'x, y, z'
'-x, -y, -z'

loop_
_atom_site_label
_atom_site_type_symbol
_atom_site_fract_x
_atom_site_fract_y
_atom_site_fract_z
_atom_site_U_iso_or_equiv
_atom_site_adp_type
_atom_site_occupancy
_atom_site_symmetry_multiplicity
_atom_site_calc_flag
_atom_site_refinement_flags
N1 N 0.7730(4) 0.2822(3) 0.0500(2) 0.0199(6) Uani 1 1 d .
Cl1 Cl 1.12019(11) -0.05020(10) 0.16138(7) 0.0219(2) Uani 1 1 d .
Cl5 Cl 1.08069(11) 0.42010(9) 0.35827(7) 0.0222(2) Uani 1 1 d .
Cl4 Cl 1.24737(11) 0.15953(10) 0.59805(7) 0.0216(2) Uani 1 1 d .
Cl2 Cl 1.29877(12) -0.31341(10) 0.39982(7) 0.0255(2) Uani 1 1 d .
Cl3 Cl 1.35552(11) -0.21137(10) 0.62035(7) 0.0235(2) Uani 1 1 d .
C2 C 1.1595(4) 0.0078(4) 0.2823(3) 0.0178(6) Uani 1 1 d .
C4 C 1.2640(4) -0.0649(4) 0.4871(3) 0.0171(6) Uani 1 1 d .
O1 O 1.0406(3) 0.2888(3) 0.16786(19) 0.0210(5) Uani 1 1 d .
C1 C 1.1090(4) 0.1753(4) 0.2683(3) 0.0161(6) Uani 1 1 d .
C5 C 1.2148(4) 0.1005(4) 0.4770(3) 0.0180(6) Uani 1 1 d .
C10 C 0.5843(4) 0.4188(4) -0.1243(3) 0.0204(7) Uani 1 1 d .
C3 C 1.2367(4) -0.1106(4) 0.3886(3) 0.0183(6) Uani 1 1 d .
C8 C 0.4991(4) 0.1942(4) 0.0311(3) 0.0227(7) Uani 1 1 d .
H8 H 0.4188 0.1233 0.0638 0.027 Uiso 1 1 calc R
C6 C 1.1404(4) 0.2168(4) 0.3704(3) 0.0173(6) Uani 1 1 d .
C9 C 0.4602(4) 0.3145(4) -0.0812(3) 0.0218(7) Uani 1 1 d .
C11 C 0.7374(4) 0.4009(4) -0.0570(3) 0.0188(6) Uani 1 1 d .
C12 C 0.2926(5) 0.3323(5) -0.1528(4) 0.0341(9) Uani 1 1 d .
H12A H 0.2215 0.2530 -0.1080 0.051 Uiso 1 1 calc R
H12B H 0.3340 0.3155 -0.2283 0.051 Uiso 1 1 calc R
H12C H 0.2148 0.4398 -0.1680 0.051 Uiso 1 1 calc R
C7 C 0.6553(5) 0.1798(4) 0.0937(3) 0.0222(7) Uani 1 1 d .
H7 H 0.6804 0.0976 0.1678 0.027 Uiso 1 1 calc R
H11 H 0.817(4) 0.464(4) -0.083(3) 0.012(8) Uiso 1 1 d .
H10 H 0.565(5) 0.494(5) -0.197(3) 0.024(9) Uiso 1 1 d .
H1 H 0.897(8) 0.291(7) 0.101(5) 0.083(18) Uiso 1 1 d .

loop_
_atom_site_aniso_label
_atom_site_aniso_U_11
_atom_site_aniso_U_22
_atom_site_aniso_U_33
_atom_site_aniso_U_23
_atom_site_aniso_U_13
_atom_site_aniso_U_12
N1 0.0238(14) 0.0206(14) 0.0152(13) -0.0055(11) -0.0029(11) -0.0045(11)
Cl1 0.0256(4) 0.0247(4) 0.0197(4) -0.0119(3) -0.0001(3) -0.0069(3)
Cl5 0.0299(4) 0.0170(4) 0.0216(4) -0.0071(3) -0.0033(3) -0.0062(3)
Cl4 0.0252(4) 0.0274(4) 0.0156(4) -0.0092(3) -0.0016(3) -0.0084(3)
Cl2 0.0315(5) 0.0172(4) 0.0284(5) -0.0085(3) -0.0009(3) -0.0046(3)
Cl3 0.0246(4) 0.0240(4) 0.0176(4) -0.0011(3) -0.0033(3) -0.0043(3)
C2 0.0139(14) 0.0241(16) 0.0195(15) -0.0120(13) 0.0034(12) -0.0062(12)
C4 0.0156(14) 0.0164(15) 0.0155(14) -0.0004(12) -0.0001(12) -0.0040(12)
O1 0.0240(11) 0.0210(11) 0.0164(11) -0.0017(9) -0.0047(9) -0.0070(9)
C1 0.0139(14) 0.0204(16) 0.0158(15) -0.0059(12) 0.0005(11) -0.0076(12)
C5 0.0157(15) 0.0264(17) 0.0149(14) -0.0085(13) 0.0019(12) -0.0088(13)
C10 0.0245(16) 0.0189(16) 0.0143(15) -0.0039(13) -0.0016(13) 0.0001(13)
C3 0.0145(14) 0.0183(15) 0.0227(16) -0.0070(13) 0.0030(12) -0.0053(12)
C8 0.0203(15) 0.0241(17) 0.0275(17) -0.0114(14) 0.0063(13) -0.0100(13)
C6 0.0166(15) 0.0185(15) 0.0196(15) -0.0077(13) 0.0022(12) -0.0081(12)
C9 0.0205(15) 0.0243(17) 0.0248(17) -0.0156(14) -0.0019(13) -0.0010(13)
C11 0.0181(15) 0.0186(15) 0.0214(16) -0.0085(13) 0.0020(12) -0.0052(13)
C12 0.0227(17) 0.047(2) 0.039(2) -0.0212(18) -0.0080(16) -0.0065(16)
C7 0.0314(17) 0.0183(16) 0.0152(15) -0.0048(13) 0.0009(13) -0.0041(13)

loop_
_atom_type_symbol
_atom_type_description
_atom_type_scat_dispersion_real
_atom_type_scat_dispersion_imag
_atom_type_scat_source
C C 0.0033 0.0016 'International Tables Vol C Tables 4.2.6.8 and 6.1.1.4'
H H 0.0000 0.0000 'International Tables Vol C Tables 4.2.6.8 and 6.1.1.4'
N N 0.0061 0.0033 'International Tables Vol C Tables 4.2.6.8 and 6.1.1.4'
O O 0.0106 0.0060 'International Tables Vol C Tables 4.2.6.8 and 6.1.1.4'
Cl Cl 0.1484 0.1585 'International Tables Vol C Tables 4.2.6.8 and 6.1.1.4'

loop_
_geom_angle_atom_site_label_1
_geom_angle_atom_site_label_2
_geom_angle_atom_site_label_3
_geom_angle
C11 N1 C7 119.4(3)
C3 C2 C1 122.7(3)
C3 C2 Cl1 119.8(3)
C1 C2 Cl1 117.6(2)
C3 C4 C5 119.1(3)
C3 C4 Cl3 120.3(2)
C5 C4 Cl3 120.6(2)
O1 C1 C2 123.5(3)
O1 C1 C6 120.9(3)
C2 C1 C6 115.6(3)
C6 C5 C4 120.3(3)
C6 C5 Cl4 119.9(3)
C4 C5 Cl4 119.8(2)
C11 C10 C9 120.4(3)
C2 C3 C4 120.0(3)
C2 C3 Cl2 120.6(2)
C4 C3 Cl2 119.4(2)
C7 C8 C9 120.4(3)
C5 C6 C1 122.4(3)
C5 C6 Cl5 120.1(2)
C1 C6 Cl5 117.5(2)
C8 C9 C10 117.0(3)
C8 C9 C12 121.9(3)
C10 C9 C12 121.2(3)
N1 C11 C10 121.4(3)
N1 C7 C8 121.5(3)

loop_
_geom_bond_atom_site_label_1
_geom_bond_atom_site_label_2
_geom_bond_distance
N1 C11 1.342(4)
N1 C7 1.348(4)
Cl1 C2 1.739(3)
Cl5 C6 1.724(3)
Cl4 C5 1.731(3)
Cl2 C3 1.723(4)
Cl3 C4 1.733(3)
C2 C3 1.396(5)
C2 C1 1.410(5)
C4 C3 1.398(4)
C4 C5 1.402(5)
O1 C1 1.315(4)
C1 C6 1.425(4)
C5 C6 1.386(5)
C10 C11 1.378(5)
C10 C9 1.396(5)
C8 C7 1.374(5)
C8 C9 1.393(5)
C9 C12 1.499(5)
